data_4120454
loop_
_publ_author_name
'Comotti, Angiolina'
'Bracco, Silvia'
'Yamamoto, Atsushi'
'Beretta, Mario'
'Hirukawa, Tomofumi'
'Tohnai, Norimitsu'
'Miyata, Mikiji'
'Sozzani, Piero'

_publ_section_title
;
 Engineering switchable rotors in molecular crystals with open porosity.
;
_journal_issue 2
_journal_name_full 'Journal of the American Chemical Society'
_journal_page_first 618
_journal_page_last 621
_journal_paper_doi 10.1021/ja411233p
_journal_volume 136
_journal_year 2014
_chemical_formula_moiety 'C32 H40 N2 O6 S2 '
_chemical_formula_sum 'C32 H40 N2 O6 S2'
_chemical_formula_weight 612.80
_space_group_IT_number 14
_symmetry_cell_setting monoclinic
_symmetry_Int_Tables_number 14
_symmetry_space_group_name_Hall '-P 2yn'
_symmetry_space_group_name_H-M 'P 1 21/n 1'
_cell_angle_alpha 90.0000
_cell_angle_beta 91.628(7)
_cell_angle_gamma 90.0000
_cell_formula_units_Z 4
_cell_length_a 5.5120(9)
_cell_length_b 43.593(5)
_cell_length_c 14.5819(19)
_cell_measurement_reflns_used 2951
_cell_measurement_temperature 123.1
_cell_measurement_theta_max 67.4
_cell_measurement_theta_min 3.0
_cell_volume 3502.4(8)
_computing_cell_refinement PROCESS-AUTO
_computing_data_collection PROCESS-AUTO
_computing_data_reduction CrystalStructure
_computing_publication_material 'CrystalStructure 3.8'
_computing_structure_refinement SHELXL
_computing_structure_solution SIR2004
_diffrn_ambient_temperature 123.1
_diffrn_detector_area_resol_mean 10.00
_diffrn_measured_fraction_theta_full 0.970
_diffrn_measured_fraction_theta_max 0.970
_diffrn_measurement_device_type 'Rigaku RAXIS-RAPID'
_diffrn_measurement_method \w
_diffrn_radiation_type 'Cu K\a'
_diffrn_radiation_wavelength 1.54187
_diffrn_reflns_av_R_equivalents 0.210
_diffrn_reflns_limit_h_max 6
_diffrn_reflns_limit_h_min -6
_diffrn_reflns_limit_k_max 48
_diffrn_reflns_limit_k_min -51
_diffrn_reflns_limit_l_max 17
_diffrn_reflns_limit_l_min -17
_diffrn_reflns_number 20819
_diffrn_reflns_theta_full 68.25
_diffrn_reflns_theta_max 68.25
_exptl_absorpt_coefficient_mu 1.715
_exptl_absorpt_correction_T_max 0.842
_exptl_absorpt_correction_T_min 0.247
_exptl_absorpt_correction_type multi-scan
_exptl_absorpt_process_details
;
    Higashi, T. (1995). Program for Absorption Correction.
    Rigaku Corporation, Tokyo, Japan.
;
_exptl_crystal_colour colorless
_exptl_crystal_density_diffrn 1.162
_exptl_crystal_density_method 'not measured'
_exptl_crystal_description platelet
_exptl_crystal_F_000 1304.00
_exptl_crystal_size_max 0.50
_exptl_crystal_size_mid 0.20
_exptl_crystal_size_min 0.10
_refine_diff_density_max 1.41
_refine_diff_density_min -0.39
_refine_ls_extinction_method none
_refine_ls_goodness_of_fit_ref 0.968
_refine_ls_hydrogen_treatment refall
_refine_ls_number_parameters 380
_refine_ls_number_reflns 6239
_refine_ls_R_factor_gt 0.1658
_refine_ls_shift/su_max 0.0000
_refine_ls_structure_factor_coef Fsqd
_refine_ls_weighting_details 'w = 1/[\s^2^(Fo^2^)+(0.2000P)^2^+0.0000P] where P=(Fo^2^+2Fc^2^)/3'
_refine_ls_weighting_scheme calc
_refine_ls_wR_factor_ref 0.4645
_reflns_number_gt 1800
_reflns_number_total 6239
_reflns_threshold_expression F^2^>2.0\s(F^2^)
_cod_data_source_file ja411233p_si_002.cif
_cod_data_source_block BSPEB_namA_desorption_150deg
_cod_original_formula_sum 'C32 H40 N2 O6 S2 '
_cod_database_code 4120454

loop_
_symmetry_equiv_pos_site_id
_symmetry_equiv_pos_as_xyz
1 +X,+Y,+Z
2 1/2-X,1/2+Y,1/2-Z
3 -X,-Y,-Z
4 1/2+X,1/2-Y,1/2+Z

loop_
_atom_site_label
_atom_site_type_symbol
_atom_site_fract_x
_atom_site_fract_y
_atom_site_fract_z
_atom_site_U_iso_or_equiv
_atom_site_adp_type
_atom_site_occupancy
_atom_site_symmetry_multiplicity
_atom_site_calc_flag
_atom_site_refinement_flags
S(1) S 1.3053(5) 0.46541(6) 0.8641(2) 0.0786(9) Uani 1.00 1 d .
S(2) S -0.1355(5) 0.04626(6) 0.88563(19) 0.0770(9) Uani 1.00 1 d .
O(1) O 1.4513(11) 0.46490(13) 0.7827(4) 0.0810(18) Uani 1.00 1 d .
O(2) O 1.1181(12) 0.48868(14) 0.8600(4) 0.104(2) Uani 1.00 1 d .
O(3) O 1.4566(11) 0.46693(13) 0.9463(3) 0.0834(19) Uani 1.00 1 d .
O(4) O -0.0458(11) 0.03563(13) 0.9734(4) 0.0845(19) Uani 1.00 1 d .
O(5) O -0.0080(11) 0.03302(13) 0.8101(4) 0.0826(19) Uani 1.00 1 d .
O(6) O -0.3974(11) 0.04473(14) 0.8748(4) 0.0836(19) Uani 1.00 1 d .
N(1) N 1.1604(15) 0.48676(17) 0.6244(4) 0.085(2) Uani 1.00 1 d .
N(2) N 1.2833(12) 0.47492(17) 1.1295(4) 0.078(2) Uani 1.00 1 d .
C(1) C 1.152(2) 0.4292(2) 0.8660(6) 0.077(2) Uani 1.00 1 d .
C(2) C 1.2663(18) 0.4034(2) 0.8285(6) 0.081(2) Uani 1.00 1 d .
C(3) C 1.154(2) 0.3754(2) 0.8364(6) 0.080(2) Uani 1.00 1 d .
C(4) C 0.936(2) 0.3730(2) 0.8840(7) 0.087(3) Uani 1.00 1 d .
C(5) C 0.8338(18) 0.3982(2) 0.9199(6) 0.079(2) Uani 1.00 1 d .
C(6) C 0.936(2) 0.4274(2) 0.9128(6) 0.084(3) Uani 1.00 1 d .
C(7) C 0.8143(19) 0.3428(3) 0.8888(7) 0.094(3) Uani 1.00 1 d .
C(8) C 0.703(2) 0.3194(2) 0.8902(7) 0.093(3) Uani 1.00 1 d .
C(9) C 0.587(2) 0.2902(2) 0.8871(8) 0.105(3) Uani 1.00 1 d .
C(10) C 0.674(2) 0.2659(2) 0.8343(9) 0.120(4) Uani 1.00 1 d .
C(11) C 0.543(2) 0.2386(2) 0.8332(9) 0.120(4) Uani 1.00 1 d .
C(12) C 0.342(2) 0.2336(2) 0.8814(8) 0.096(3) Uani 1.00 1 d .
C(13) C 0.255(2) 0.2577(2) 0.9330(8) 0.113(3) Uani 1.00 1 d .
C(14) C 0.367(2) 0.2864(2) 0.9369(8) 0.116(4) Uani 1.00 1 d .
C(15) C 0.228(2) 0.2045(2) 0.8802(7) 0.094(3) Uani 1.00 1 d .
C(16) C 0.1351(19) 0.1801(2) 0.8784(6) 0.088(3) Uani 1.00 1 d .
C(17) C 0.056(2) 0.1478(2) 0.8771(6) 0.085(3) Uani 1.00 1 d .
C(18) C 0.206(2) 0.1263(2) 0.8392(7) 0.091(3) Uani 1.00 1 d .
C(19) C 0.1528(19) 0.0955(2) 0.8429(6) 0.082(2) Uani 1.00 1 d .
C(20) C -0.064(2) 0.0862(2) 0.8832(6) 0.074(2) Uani 1.00 1 d .
C(21) C -0.2111(19) 0.1073(2) 0.9200(6) 0.080(2) Uani 1.00 1 d .
C(22) C -0.1504(18) 0.1386(2) 0.9178(6) 0.079(2) Uani 1.00 1 d .
C(23) C 0.9404(16) 0.4678(2) 0.6322(6) 0.078(2) Uani 1.00 1 d .
C(24) C 0.9933(18) 0.4349(2) 0.6114(6) 0.082(2) Uani 1.00 1 d .
C(25) C 0.7871(18) 0.4134(2) 0.6385(6) 0.088(3) Uani 1.00 1 d .
C(26) C 0.8050(19) 0.3816(2) 0.6091(6) 0.084(3) Uani 1.00 1 d .
C(27) C 0.6151(18) 0.3598(2) 0.6427(6) 0.100(3) Uani 1.00 1 d .
C(28) C 1.1533(17) 0.4466(2) 1.1370(6) 0.078(2) Uani 1.00 1 d .
C(29) C 1.3092(19) 0.4182(2) 1.1226(6) 0.089(3) Uani 1.00 1 d .
C(30) C 1.183(2) 0.3892(2) 1.1471(6) 0.106(3) Uani 1.00 1 d .
C(31) C 1.336(2) 0.3602(2) 1.1190(7) 0.115(3) Uani 1.00 1 d .
C(32) C 1.199(2) 0.3309(2) 1.1504(7) 0.144(5) Uani 1.00 1 d .
H(1) H 1.1247 0.5066 0.6378 0.102 Uiso 1.00 1 c R
H(2) H 1.2147 0.4856 0.5662 0.102 Uiso 1.00 1 c R
H(3) H 1.2774 0.4798 0.6645 0.102 Uiso 1.00 1 c R
H(4) H 1.1809 0.4909 1.1393 0.093 Uiso 1.00 1 c R
H(5) H 1.3445 0.4765 1.0724 0.093 Uiso 1.00 1 c R
H(6) H 1.4070 0.4754 1.1722 0.093 Uiso 1.00 1 c R
H(7) H 1.4166 0.4053 0.7987 0.097 Uiso 1.00 1 c R
H(8) H 1.2230 0.3577 0.8096 0.096 Uiso 1.00 1 c R
H(9) H 0.6861 0.3961 0.9513 0.095 Uiso 1.00 1 c R
H(10) H 0.8627 0.4450 0.9385 0.101 Uiso 1.00 1 c R
H(11) H 0.8177 0.2680 0.8004 0.144 Uiso 1.00 1 c R
H(12) H 0.5998 0.2224 0.7960 0.143 Uiso 1.00 1 c R
H(13) H 0.1129 0.2546 0.9672 0.136 Uiso 1.00 1 c R
H(14) H 0.3007 0.3028 0.9712 0.139 Uiso 1.00 1 c R
H(15) H 0.3491 0.1329 0.8100 0.110 Uiso 1.00 1 c R
H(16) H 0.2605 0.0808 0.8186 0.098 Uiso 1.00 1 c R
H(17) H -0.3569 0.1010 0.9477 0.097 Uiso 1.00 1 c R
H(18) H -0.2537 0.1533 0.9446 0.095 Uiso 1.00 1 c R
H(19) H 0.8126 0.4755 0.5890 0.094 Uiso 1.00 1 c R
H(20) H 0.8790 0.4695 0.6952 0.094 Uiso 1.00 1 c R
H(21) H 1.1446 0.4288 0.6447 0.099 Uiso 1.00 1 c R
H(22) H 1.0204 0.4328 0.5449 0.099 Uiso 1.00 1 c R
H(23) H 0.7775 0.4137 0.7062 0.106 Uiso 1.00 1 c R
H(24) H 0.6327 0.4219 0.6131 0.106 Uiso 1.00 1 c R
H(25) H 0.9662 0.3737 0.6293 0.101 Uiso 1.00 1 c R
H(26) H 0.7988 0.3812 0.5412 0.101 Uiso 1.00 1 c R
H(27) H 0.6463 0.3391 0.6190 0.121 Uiso 1.00 1 c R
H(28) H 0.4542 0.3666 0.6211 0.121 Uiso 1.00 1 c R
H(29) H 0.6214 0.3593 0.7099 0.121 Uiso 1.00 1 c R
H(30) H 1.0175 0.4466 1.0911 0.094 Uiso 1.00 1 c R
H(31) H 1.0826 0.4455 1.1985 0.094 Uiso 1.00 1 c R
H(32) H 1.3548 0.4173 1.0575 0.107 Uiso 1.00 1 c R
H(33) H 1.4604 0.4201 1.1604 0.107 Uiso 1.00 1 c R
H(34) H 1.0221 0.3885 1.1154 0.127 Uiso 1.00 1 c R
H(35) H 1.1579 0.3887 1.2140 0.127 Uiso 1.00 1 c R
H(36) H 1.3543 0.3599 1.0517 0.138 Uiso 1.00 1 c R
H(37) H 1.4992 0.3611 1.1487 0.138 Uiso 1.00 1 c R
H(38) H 1.2921 0.3126 1.1336 0.173 Uiso 1.00 1 c R
H(39) H 1.0383 0.3301 1.1202 0.173 Uiso 1.00 1 c R
H(40) H 1.1819 0.3314 1.2171 0.173 Uiso 1.00 1 c R

loop_
_atom_site_aniso_label
_atom_site_aniso_U_11
_atom_site_aniso_U_22
_atom_site_aniso_U_33
_atom_site_aniso_U_12
_atom_site_aniso_U_13
_atom_site_aniso_U_23
S(1) 0.0843(19) 0.0603(18) 0.090(2) -0.0018(14) -0.0134(15) -0.0014(13)
S(2) 0.082(2) 0.0580(18) 0.090(2) -0.0031(13) -0.0096(15) 0.0016(14)
O(1) 0.085(4) 0.077(4) 0.080(4) -0.003(3) -0.013(3) -0.003(3)
O(2) 0.089(5) 0.059(4) 0.164(6) 0.011(3) -0.018(4) -0.002(4)
O(3) 0.097(4) 0.069(4) 0.083(4) -0.016(3) -0.017(3) -0.004(3)
O(4) 0.103(4) 0.063(4) 0.086(4) 0.007(3) -0.015(3) 0.001(3)
O(5) 0.097(4) 0.056(4) 0.094(4) -0.001(3) -0.015(3) 0.003(3)
O(6) 0.071(4) 0.070(4) 0.108(4) -0.010(3) -0.011(3) -0.001(3)
N(1) 0.112(7) 0.050(5) 0.093(5) 0.014(4) -0.007(4) 0.002(3)
N(2) 0.087(5) 0.065(5) 0.080(5) -0.004(4) -0.016(4) -0.001(3)
C(1) 0.099(8) 0.066(7) 0.065(6) -0.003(6) -0.020(5) 0.003(5)
C(2) 0.075(7) 0.076(8) 0.091(7) 0.002(5) -0.010(5) -0.017(5)
C(3) 0.096(8) 0.046(6) 0.097(7) -0.011(5) 0.009(6) 0.001(5)
C(4) 0.096(9) 0.061(7) 0.102(8) -0.006(6) -0.035(6) 0.000(6)
C(5) 0.081(7) 0.060(7) 0.096(7) -0.007(5) -0.004(5) 0.007(5)
C(6) 0.098(8) 0.068(7) 0.084(7) -0.002(6) -0.022(6) -0.005(5)
C(7) 0.081(8) 0.085(9) 0.115(8) 0.001(6) -0.018(6) 0.005(7)
C(8) 0.101(9) 0.068(8) 0.111(8) -0.020(6) -0.009(6) 0.001(6)
C(9) 0.109(10) 0.081(9) 0.124(10) -0.032(7) -0.008(8) 0.001(7)
C(10) 0.124(10) 0.063(8) 0.174(11) 0.007(7) 0.027(8) -0.027(8)
C(11) 0.121(11) 0.075(9) 0.162(11) -0.025(8) 0.004(9) -0.024(8)
C(12) 0.095(9) 0.053(7) 0.139(10) -0.004(6) -0.009(7) -0.007(7)
C(13) 0.129(10) 0.075(9) 0.136(10) -0.024(7) -0.011(8) 0.007(7)
C(14) 0.123(11) 0.084(9) 0.138(10) -0.031(8) -0.011(8) 0.008(7)
C(15) 0.097(8) 0.053(7) 0.130(9) -0.011(6) -0.015(7) 0.005(6)
C(16) 0.096(8) 0.055(7) 0.112(8) -0.006(5) -0.017(6) -0.005(6)
C(17) 0.107(9) 0.058(7) 0.090(7) -0.002(6) -0.013(6) -0.007(5)
C(18) 0.082(7) 0.065(8) 0.126(8) -0.010(6) -0.011(6) -0.003(6)
C(19) 0.082(7) 0.061(7) 0.102(7) -0.013(5) -0.003(6) 0.009(5)
C(20) 0.079(7) 0.057(6) 0.085(6) 0.010(5) -0.017(5) -0.003(5)
C(21) 0.074(7) 0.070(7) 0.097(7) 0.000(5) -0.008(5) 0.004(5)
C(22) 0.074(7) 0.055(7) 0.108(7) -0.005(5) -0.004(6) -0.012(5)
C(23) 0.068(6) 0.061(7) 0.104(7) -0.008(5) -0.012(5) 0.002(5)
C(24) 0.086(7) 0.076(8) 0.085(7) -0.010(6) 0.006(5) -0.004(5)
C(25) 0.093(8) 0.060(7) 0.110(7) 0.008(5) -0.011(6) -0.006(5)
C(26) 0.105(8) 0.046(6) 0.101(7) 0.002(5) -0.009(6) -0.008(5)
C(27) 0.098(8) 0.085(8) 0.117(8) -0.023(6) -0.021(6) 0.003(6)
C(28) 0.087(7) 0.056(6) 0.090(7) -0.008(5) -0.015(5) -0.005(5)
C(29) 0.111(8) 0.074(8) 0.082(7) -0.018(6) -0.009(6) 0.001(5)
C(30) 0.161(11) 0.053(7) 0.101(7) 0.001(7) -0.042(7) -0.005(6)
C(31) 0.162(11) 0.076(9) 0.104(8) -0.009(8) -0.029(7) 0.001(6)
C(32) 0.239(15) 0.058(8) 0.133(9) -0.003(9) -0.043(9) 0.004(7)

loop_
_atom_type_symbol
_atom_type_description
_atom_type_scat_dispersion_real
_atom_type_scat_dispersion_imag
_atom_type_scat_source
C C 0.018 0.009
;
International Tables for Crystallography
(1992, Vol. C, Tables 4.2.6.8 and 6.1.1.4)
;
H H 0.000 0.000
;
International Tables for Crystallography
(1992, Vol. C, Table 6.1.1.4)
;
O O 0.049 0.032
;
International Tables for Crystallography
(1992, Vol. C, Tables 4.2.6.8 and 6.1.1.4)
;
N N 0.031 0.018
;
International Tables for Crystallography
(1992, Vol. C, Tables 4.2.6.8 and 6.1.1.4)
;
S S 0.333 0.557
;
International Tables for Crystallography
(1992, Vol. C, Tables 4.2.6.8 and 6.1.1.4)
;

loop_
_geom_angle_atom_site_label_1
_geom_angle_atom_site_label_2
_geom_angle_atom_site_label_3
_geom_angle
_geom_angle_publ_flag
O(1) S(1) O(2) 112.8(4) yes
O(1) S(1) O(3) 111.0(3) yes
O(1) S(1) C(1) 105.7(4) yes
O(2) S(1) O(3) 113.4(4) yes
O(2) S(1) C(1) 106.5(4) yes
O(3) S(1) C(1) 106.8(4) yes
O(4) S(2) O(5) 112.8(3) yes
O(4) S(2) O(6) 113.5(3) yes
O(4) S(2) C(20) 105.1(4) yes
O(5) S(2) O(6) 113.8(3) yes
O(5) S(2) C(20) 105.2(4) yes
O(6) S(2) C(20) 105.3(4) yes
S(1) C(1) C(2) 118.9(8) yes
S(1) C(1) C(6) 118.0(7) yes
C(2) C(1) C(6) 122.8(9) yes
C(1) C(2) C(3) 118.0(9) yes
C(2) C(3) C(4) 120.0(9) yes
C(3) C(4) C(5) 120.2(10) yes
C(3) C(4) C(7) 119.0(9) yes
C(5) C(4) C(7) 120.7(10) yes
C(4) C(5) C(6) 122.6(10) yes
C(1) C(6) C(5) 116.3(9) yes
C(4) C(7) C(8) 175.6(12) yes
C(7) C(8) C(9) 174.7(12) yes
C(8) C(9) C(10) 122.2(12) yes
C(8) C(9) C(14) 118.1(11) yes
C(10) C(9) C(14) 119.7(11) yes
C(9) C(10) C(11) 117.9(12) yes
C(10) C(11) C(12) 124.5(12) yes
C(11) C(12) C(13) 117.7(11) yes
C(11) C(12) C(15) 120.7(11) yes
C(13) C(12) C(15) 121.7(11) yes
C(12) C(13) C(14) 122.8(11) yes
C(9) C(14) C(13) 117.4(11) yes
C(12) C(15) C(16) 179.1(11) yes
C(15) C(16) C(17) 171.5(11) yes
C(16) C(17) C(18) 118.3(10) yes
C(16) C(17) C(22) 121.8(10) yes
C(18) C(17) C(22) 119.7(10) yes
C(17) C(18) C(19) 121.1(10) yes
C(18) C(19) C(20) 119.0(9) yes
S(2) C(20) C(19) 118.8(7) yes
S(2) C(20) C(21) 121.4(8) yes
C(19) C(20) C(21) 119.8(9) yes
C(20) C(21) C(22) 120.4(9) yes
C(17) C(22) C(21) 120.0(9) yes
N(1) C(23) C(24) 110.8(7) yes
C(23) C(24) C(25) 112.6(8) yes
C(24) C(25) C(26) 116.8(8) yes
C(25) C(26) C(27) 116.9(8) yes
N(2) C(28) C(29) 113.8(8) yes
C(28) C(29) C(30) 112.9(9) yes
C(29) C(30) C(31) 111.2(9) yes
C(30) C(31) C(32) 108.4(9) yes
C(23) N(1) H(1) 109.5 no
C(23) N(1) H(2) 109.5 no
C(23) N(1) H(3) 109.5 no
H(1) N(1) H(2) 109.5 no
H(1) N(1) H(3) 109.5 no
H(2) N(1) H(3) 109.5 no
C(28) N(2) H(4) 109.5 no
C(28) N(2) H(5) 109.5 no
C(28) N(2) H(6) 109.5 no
H(4) N(2) H(5) 109.5 no
H(4) N(2) H(6) 109.5 no
H(5) N(2) H(6) 109.5 no
C(1) C(2) H(7) 121.0 no
C(3) C(2) H(7) 121.0 no
C(2) C(3) H(8) 120.0 no
C(4) C(3) H(8) 120.0 no
C(4) C(5) H(9) 118.7 no
C(6) C(5) H(9) 118.7 no
C(1) C(6) H(10) 121.9 no
C(5) C(6) H(10) 121.8 no
C(9) C(10) H(11) 121.1 no
C(11) C(10) H(11) 121.0 no
C(10) C(11) H(12) 117.8 no
C(12) C(11) H(12) 117.8 no
C(12) C(13) H(13) 118.6 no
C(14) C(13) H(13) 118.6 no
C(9) C(14) H(14) 121.3 no
C(13) C(14) H(14) 121.3 no
C(17) C(18) H(15) 119.5 no
C(19) C(18) H(15) 119.5 no
C(18) C(19) H(16) 120.5 no
C(20) C(19) H(16) 120.5 no
C(20) C(21) H(17) 119.8 no
C(22) C(21) H(17) 119.8 no
C(17) C(22) H(18) 120.0 no
C(21) C(22) H(18) 120.0 no
N(1) C(23) H(19) 109.5 no
N(1) C(23) H(20) 109.5 no
C(24) C(23) H(19) 109.5 no
C(24) C(23) H(20) 109.5 no
H(19) C(23) H(20) 108.1 no
C(23) C(24) H(21) 109.1 no
C(23) C(24) H(22) 109.1 no
C(25) C(24) H(21) 109.1 no
C(25) C(24) H(22) 109.1 no
H(21) C(24) H(22) 107.8 no
C(24) C(25) H(23) 108.1 no
C(24) C(25) H(24) 108.1 no
C(26) C(25) H(23) 108.1 no
C(26) C(25) H(24) 108.1 no
H(23) C(25) H(24) 107.3 no
C(25) C(26) H(25) 108.1 no
C(25) C(26) H(26) 108.1 no
C(27) C(26) H(25) 108.1 no
C(27) C(26) H(26) 108.1 no
H(25) C(26) H(26) 107.3 no
C(26) C(27) H(27) 109.5 no
C(26) C(27) H(28) 109.5 no
C(26) C(27) H(29) 109.5 no
H(27) C(27) H(28) 109.5 no
H(27) C(27) H(29) 109.5 no
H(28) C(27) H(29) 109.5 no
N(2) C(28) H(30) 108.8 no
N(2) C(28) H(31) 108.8 no
C(29) C(28) H(30) 108.8 no
C(29) C(28) H(31) 108.8 no
H(30) C(28) H(31) 107.7 no
C(28) C(29) H(32) 109.0 no
C(28) C(29) H(33) 109.0 no
C(30) C(29) H(32) 109.0 no
C(30) C(29) H(33) 109.0 no
H(32) C(29) H(33) 107.8 no
C(29) C(30) H(34) 109.4 no
C(29) C(30) H(35) 109.4 no
C(31) C(30) H(34) 109.4 no
C(31) C(30) H(35) 109.4 no
H(34) C(30) H(35) 108.0 no
C(30) C(31) H(36) 110.0 no
C(30) C(31) H(37) 110.0 no
C(32) C(31) H(36) 110.0 no
C(32) C(31) H(37) 110.0 no
H(36) C(31) H(37) 108.4 no
C(31) C(32) H(38) 109.5 no
C(31) C(32) H(39) 109.5 no
C(31) C(32) H(40) 109.5 no
H(38) C(32) H(39) 109.5 no
H(38) C(32) H(40) 109.5 no
H(39) C(32) H(40) 109.5 no

loop_
_geom_bond_atom_site_label_1
_geom_bond_atom_site_label_2
_geom_bond_distance
_geom_bond_publ_flag
S(1) O(1) 1.453(6) yes
S(1) O(2) 1.447(7) yes
S(1) O(3) 1.443(6) yes
S(1) C(1) 1.790(10) yes
S(2) O(4) 1.435(6) yes
S(2) O(5) 1.443(6) yes
S(2) O(6) 1.450(7) yes
S(2) C(20) 1.787(10) yes
N(1) C(23) 1.474(12) yes
N(2) C(28) 1.431(12) yes
C(1) C(2) 1.406(14) yes
C(1) C(6) 1.391(16) yes
C(2) C(3) 1.375(14) yes
C(3) C(4) 1.406(16) yes
C(4) C(5) 1.348(15) yes
C(4) C(7) 1.483(17) yes
C(5) C(6) 1.396(15) yes
C(7) C(8) 1.192(17) yes
C(8) C(9) 1.421(17) yes
C(9) C(10) 1.403(18) yes
C(9) C(14) 1.441(19) yes
C(10) C(11) 1.390(18) yes
C(11) C(12) 1.347(19) yes
C(12) C(13) 1.386(17) yes
C(12) C(15) 1.416(16) yes
C(13) C(14) 1.395(17) yes
C(15) C(16) 1.183(15) yes
C(16) C(17) 1.473(15) yes
C(17) C(18) 1.375(16) yes
C(17) C(22) 1.359(16) yes
C(18) C(19) 1.375(15) yes
C(19) C(20) 1.404(15) yes
C(20) C(21) 1.350(14) yes
C(21) C(22) 1.402(14) yes
C(23) C(24) 1.496(14) yes
C(24) C(25) 1.535(14) yes
C(25) C(26) 1.456(13) yes
C(26) C(27) 1.506(14) yes
C(28) C(29) 1.526(14) yes
C(29) C(30) 1.493(15) yes
C(30) C(31) 1.575(16) yes
C(31) C(32) 1.560(17) yes
N(1) H(1) 0.910 no
N(1) H(2) 0.910 no
N(1) H(3) 0.910 no
N(2) H(4) 0.910 no
N(2) H(5) 0.910 no
N(2) H(6) 0.910 no
C(2) H(7) 0.950 no
C(3) H(8) 0.950 no
C(5) H(9) 0.950 no
C(6) H(10) 0.950 no
C(10) H(11) 0.950 no
C(11) H(12) 0.950 no
C(13) H(13) 0.950 no
C(14) H(14) 0.950 no
C(18) H(15) 0.950 no
C(19) H(16) 0.950 no
C(21) H(17) 0.950 no
C(22) H(18) 0.950 no
C(23) H(19) 0.990 no
C(23) H(20) 0.990 no
C(24) H(21) 0.990 no
C(24) H(22) 0.990 no
C(25) H(23) 0.990 no
C(25) H(24) 0.990 no
C(26) H(25) 0.990 no
C(26) H(26) 0.990 no
C(27) H(27) 0.980 no
C(27) H(28) 0.980 no
C(27) H(29) 0.980 no
C(28) H(30) 0.990 no
C(28) H(31) 0.990 no
C(29) H(32) 0.990 no
C(29) H(33) 0.990 no
C(30) H(34) 0.990 no
C(30) H(35) 0.990 no
C(31) H(36) 0.990 no
C(31) H(37) 0.990 no
C(32) H(38) 0.980 no
C(32) H(39) 0.980 no
C(32) H(40) 0.980 no

loop_
_geom_contact_atom_site_label_1
_geom_contact_atom_site_label_2
_geom_contact_distance
_geom_contact_site_symmetry_2
S(1) N(2) 3.451(7) 3_867
S(1) C(2) 2.759(11) .
S(1) C(6) 2.733(11) .
S(2) C(19) 2.753(10) .
S(2) C(21) 2.744(10) .
O(1) O(2) 2.416(9) .
O(1) O(3) 2.387(8) .
O(1) O(5) 3.282(8) 2_656
O(1) N(1) 2.932(9) .
O(1) N(2) 3.249(9) 3_867
O(1) C(1) 2.593(12) .
O(1) C(2) 2.951(12) .
O(1) C(23) 3.523(11) .
O(1) C(23) 3.526(11) 1_655
O(2) O(1) 2.416(9) .
O(2) O(3) 2.415(8) .
O(2) N(1) 3.450(9) .
O(2) N(2) 2.730(9) 3_767
O(2) C(1) 2.601(11) .
O(2) C(6) 2.964(12) .
O(2) C(23) 3.554(11) .
O(2) C(28) 3.192(11) 3_767
O(3) O(1) 2.387(8) .
O(3) O(2) 2.415(8) .
O(3) O(3) 3.309(8) 3_867
O(3) N(2) 2.884(8) .
O(3) N(2) 3.130(9) 3_867
O(3) C(1) 2.603(12) .
O(3) C(2) 3.408(11) .
O(3) C(6) 3.370(12) .
O(3) C(6) 3.206(12) 1_655
O(3) C(28) 3.401(11) .
O(3) C(29) 3.449(11) .
O(4) O(4) 3.238(8) 3_557
O(4) O(5) 2.398(8) .
O(4) O(6) 2.413(8) .
O(4) N(1) 3.355(9) 2_646
O(4) N(1) 2.938(9) 4_355
O(4) C(19) 3.428(11) .
O(4) C(20) 2.567(11) .
O(4) C(21) 3.342(11) .
O(4) C(23) 3.495(11) 4_455
O(4) C(24) 3.527(11) 4_355
O(5) O(1) 3.282(8) 2_646
O(5) O(4) 2.398(8) .
O(5) O(6) 2.424(9) .
O(5) O(6) 3.506(9) 1_655
O(5) N(1) 2.923(9) 2_646
O(5) N(2) 2.865(8) 4_354
O(5) C(19) 2.901(11) .
O(5) C(20) 2.574(11) .
O(5) C(28) 3.222(11) 4_354
O(5) C(29) 3.586(11) 4_354
O(6) O(4) 2.413(8) .
O(6) O(5) 3.506(9) 1_455
O(6) O(5) 2.424(9) .
O(6) N(1) 2.913(9) 2_546
O(6) C(19) 3.347(12) 1_455
O(6) C(20) 2.580(12) .
O(6) C(21) 2.984(12) .
O(6) C(23) 3.363(11) 2_546
O(6) C(28) 3.508(11) 4_354
N(1) O(1) 2.932(9) .
N(1) O(2) 3.450(9) .
N(1) O(4) 3.355(9) 2_656
N(1) O(4) 2.938(9) 4_654
N(1) O(5) 2.923(9) 2_656
N(1) O(6) 2.913(9) 2_556
N(1) C(24) 2.445(12) .
N(2) S(1) 3.451(7) 3_867
N(2) O(1) 3.249(9) 3_867
N(2) O(2) 2.730(9) 3_767
N(2) O(3) 2.884(8) .
N(2) O(3) 3.130(9) 3_867
N(2) O(5) 2.865(8) 4_655
N(2) C(29) 2.478(13) .
C(1) O(1) 2.593(12) .
C(1) O(2) 2.601(11) .
C(1) O(3) 2.603(12) .
C(1) C(3) 2.384(13) .
C(1) C(4) 2.740(15) .
C(1) C(5) 2.367(15) .
C(2) S(1) 2.759(11) .
C(2) O(1) 2.951(12) .
C(2) O(3) 3.408(11) .
C(2) C(4) 2.409(15) .
C(2) C(5) 2.773(14) .
C(2) C(5) 3.372(14) 1_655
C(2) C(6) 2.456(15) .
C(3) C(1) 2.384(13) .
C(3) C(5) 2.388(14) .
C(3) C(6) 2.807(14) .
C(3) C(7) 2.489(15) .
C(3) C(8) 3.590(15) .
C(4) C(1) 2.740(15) .
C(4) C(2) 2.409(15) .
C(4) C(6) 2.407(15) .
C(4) C(8) 2.673(16) .
C(5) C(1) 2.367(15) .
C(5) C(2) 3.372(14) 1_455
C(5) C(2) 2.773(14) .
C(5) C(3) 2.388(14) .
C(5) C(7) 2.462(16) .
C(5) C(8) 3.537(16) .
C(6) S(1) 2.733(11) .
C(6) O(2) 2.964(12) .
C(6) O(3) 3.206(12) 1_455
C(6) O(3) 3.370(12) .
C(6) C(2) 2.456(15) .
C(6) C(3) 2.807(14) .
C(6) C(4) 2.407(15) .
C(6) C(28) 3.550(13) .
C(7) C(3) 2.489(15) .
C(7) C(5) 2.462(16) .
C(7) C(9) 2.610(18) .
C(7) C(10) 3.524(18) .
C(7) C(14) 3.565(17) .
C(8) C(3) 3.590(15) .
C(8) C(4) 2.673(16) .
C(8) C(5) 3.537(16) .
C(8) C(10) 2.472(17) .
C(8) C(14) 2.454(17) .
C(9) C(7) 2.610(18) .
C(9) C(11) 2.393(17) .
C(9) C(12) 2.812(17) .
C(9) C(13) 2.424(18) .
C(10) C(7) 3.524(18) .
C(10) C(8) 2.472(17) .
C(10) C(12) 2.422(18) .
C(10) C(13) 2.779(18) .
C(10) C(13) 3.492(18) 1_655
C(10) C(14) 2.459(18) .
C(11) C(9) 2.393(17) .
C(11) C(13) 2.338(18) .
C(11) C(14) 2.767(17) .
C(11) C(15) 2.401(17) .
C(11) C(16) 3.478(17) .
C(12) C(9) 2.812(17) .
C(12) C(10) 2.422(18) .
C(12) C(14) 2.441(17) .
C(12) C(16) 2.599(16) .
C(13) C(9) 2.424(18) .
C(13) C(10) 3.492(18) 1_455
C(13) C(10) 2.779(18) .
C(13) C(11) 2.338(18) .
C(13) C(15) 2.447(16) .
C(13) C(16) 3.535(16) .
C(14) C(7) 3.565(17) .
C(14) C(8) 2.454(17) .
C(14) C(10) 2.459(18) .
C(14) C(11) 2.767(17) .
C(14) C(12) 2.441(17) .
C(15) C(11) 2.401(17) .
C(15) C(13) 2.447(16) .
C(15) C(17) 2.649(15) .
C(15) C(18) 3.463(15) .
C(16) C(11) 3.478(17) .
C(16) C(12) 2.599(16) .
C(16) C(13) 3.535(16) .
C(16) C(18) 2.446(15) .
C(16) C(22) 2.476(15) .
C(17) C(15) 2.649(15) .
C(17) C(19) 2.394(15) .
C(17) C(20) 2.766(14) .
C(17) C(21) 2.391(15) .
C(18) C(15) 3.463(15) .
C(18) C(16) 2.446(15) .
C(18) C(20) 2.394(15) .
C(18) C(21) 2.742(15) .
C(18) C(21) 3.489(15) 1_655
C(18) C(22) 2.364(15) .
C(19) S(2) 2.753(10) .
C(19) O(4) 3.428(11) .
C(19) O(5) 2.901(11) .
C(19) O(6) 3.347(12) 1_655
C(19) C(17) 2.394(15) .
C(19) C(21) 2.383(14) .
C(19) C(22) 2.758(14) .
C(20) O(4) 2.567(11) .
C(20) O(5) 2.574(11) .
C(20) O(6) 2.580(12) .
C(20) C(17) 2.766(14) .
C(20) C(18) 2.394(15) .
C(20) C(22) 2.388(13) .
C(21) S(2) 2.744(10) .
C(21) O(4) 3.342(11) .
C(21) O(6) 2.984(12) .
C(21) C(17) 2.391(15) .
C(21) C(18) 3.489(15) 1_455
C(21) C(18) 2.742(15) .
C(21) C(19) 2.383(14) .
C(22) C(16) 2.476(15) .
C(22) C(18) 2.364(15) .
C(22) C(19) 2.758(14) .
C(22) C(20) 2.388(13) .
C(22) C(27) 3.555(13) 4_455
C(23) O(1) 3.526(11) 1_455
C(23) O(1) 3.523(11) .
C(23) O(2) 3.554(11) .
C(23) O(4) 3.495(11) 4_554
C(23) O(6) 3.363(11) 2_556
C(23) C(25) 2.521(13) .
C(24) O(4) 3.527(11) 4_654
C(24) N(1) 2.445(12) .
C(24) C(26) 2.548(14) .
C(25) C(23) 2.521(13) .
C(25) C(27) 2.525(14) .
C(26) C(24) 2.548(14) .
C(27) C(22) 3.555(13) 4_554
C(27) C(25) 2.525(14) .
C(28) O(2) 3.192(11) 3_767
C(28) O(3) 3.401(11) .
C(28) O(5) 3.222(11) 4_655
C(28) O(6) 3.508(11) 4_655
C(28) C(6) 3.550(13) .
C(28) C(30) 2.516(14) .
C(29) O(3) 3.449(11) .
C(29) O(5) 3.586(11) 4_655
C(29) N(2) 2.478(13) .
C(29) C(31) 2.532(16) .
C(30) C(28) 2.516(14) .
C(30) C(32) 2.543(15) .
C(31) C(29) 2.532(16) .
C(32) C(30) 2.543(15) .
S(1) H(3) 2.977 .
S(1) H(4) 3.287 3_767
S(1) H(4) 3.415 3_867
S(1) H(5) 3.078 .
S(1) H(5) 3.301 3_867
S(1) H(6) 3.084 3_867
S(1) H(7) 2.862 .
S(1) H(10) 2.841 .
S(1) H(10) 3.350 1_655
S(1) H(20) 3.360 .
S(1) H(32) 3.520 .
S(2) H(1) 3.213 2_546
S(2) H(1) 3.329 2_646
S(2) H(2) 3.575 2_646
S(2) H(2) 3.109 4_355
S(2) H(3) 3.593 2_646
S(2) H(6) 3.267 4_354
S(2) H(16) 2.847 .
S(2) H(17) 2.841 .
S(2) H(19) 3.261 2_546
S(2) H(22) 3.174 4_355
S(2) H(31) 3.122 4_354
O(1) H(1) 3.285 .
O(1) H(2) 3.499 .
O(1) H(3) 2.054 .
O(1) H(4) 2.998 3_867
O(1) H(5) 3.482 3_867
O(1) H(6) 2.792 3_867
O(1) H(7) 2.617 .
O(1) H(10) 3.281 1_655
O(1) H(19) 3.532 1_655
O(1) H(20) 3.375 .
O(1) H(20) 2.720 1_655
O(1) H(21) 3.032 .
O(1) H(23) 3.095 1_655
O(1) H(24) 3.282 1_655
O(2) H(1) 3.333 .
O(2) H(3) 3.032 .
O(2) H(4) 1.873 3_767
O(2) H(5) 3.349 .
O(2) H(5) 3.150 3_767
O(2) H(5) 3.448 3_867
O(2) H(6) 3.313 3_767
O(2) H(6) 3.098 3_867
O(2) H(10) 2.648 .
O(2) H(20) 2.834 .
O(2) H(30) 3.011 3_767
O(2) H(31) 3.182 3_767
O(3) H(4) 3.400 .
O(3) H(4) 3.012 3_867
O(3) H(5) 2.000 .
O(3) H(5) 2.716 3_867
O(3) H(6) 3.333 .
O(3) H(6) 3.155 3_867
O(3) H(7) 3.447 .
O(3) H(9) 3.339 1_655
O(3) H(10) 3.410 .
O(3) H(10) 2.440 1_655
O(3) H(30) 3.375 .
O(3) H(32) 2.772 .
O(4) H(1) 3.135 2_646
O(4) H(1) 3.562 4_355
O(4) H(2) 2.913 2_646
O(4) H(2) 2.129 4_355
O(4) H(3) 3.510 2_646
O(4) H(3) 3.053 4_355
O(4) H(16) 3.469 .
O(4) H(17) 3.342 .
O(4) H(19) 3.129 2_546
O(4) H(19) 2.606 4_455
O(4) H(21) 3.436 4_355
O(4) H(22) 2.974 4_355
O(4) H(22) 3.541 4_455
O(4) H(24) 2.905 4_455
O(5) H(1) 2.504 2_646
O(5) H(2) 3.159 2_646
O(5) H(3) 2.666 2_646
O(5) H(4) 3.161 4_354
O(5) H(5) 3.562 4_354
O(5) H(6) 2.085 4_354
O(5) H(16) 2.556 .
O(5) H(19) 3.379 2_546
O(5) H(20) 3.442 2_546
O(5) H(31) 2.899 4_354
O(5) H(33) 2.993 4_354
O(6) H(1) 2.086 2_546
O(6) H(2) 3.246 2_546
O(6) H(2) 3.133 4_355
O(6) H(3) 3.558 2_546
O(6) H(6) 3.549 4_354
O(6) H(16) 2.571 1_455
O(6) H(17) 2.681 .
O(6) H(19) 3.098 2_546
O(6) H(20) 3.437 2_546
O(6) H(22) 2.717 4_355
O(6) H(31) 2.604 4_354
N(1) H(19) 2.032 .
N(1) H(19) 3.527 3_766
N(1) H(20) 2.032 .
N(1) H(21) 2.547 .
N(1) H(22) 2.726 .
N(2) H(30) 1.985 .
N(2) H(31) 1.985 .
N(2) H(32) 2.757 .
N(2) H(33) 2.617 .
C(1) H(7) 2.063 .
C(1) H(8) 3.250 .
C(1) H(9) 3.228 .
C(1) H(9) 3.476 1_655
C(1) H(10) 2.057 .
C(1) H(20) 3.368 .
C(1) H(21) 3.226 .
C(1) H(23) 3.145 .
C(1) H(30) 3.469 .
C(1) H(32) 3.022 .
C(2) H(8) 2.024 .
C(2) H(9) 2.902 1_655
C(2) H(10) 3.317 .
C(2) H(21) 2.959 .
C(2) H(23) 3.221 .
C(2) H(23) 3.407 1_655
C(2) H(25) 3.547 .
C(2) H(29) 3.273 1_655
C(2) H(32) 3.414 .
C(3) H(7) 2.034 .
C(3) H(9) 3.242 .
C(3) H(9) 3.456 1_655
C(3) H(23) 3.235 .
C(3) H(25) 3.164 .
C(3) H(29) 3.493 .
C(3) H(29) 3.287 1_655
C(3) H(36) 3.368 .
C(4) H(7) 3.395 1_455
C(4) H(7) 3.274 .
C(4) H(8) 2.053 .
C(4) H(9) 1.988 .
C(4) H(10) 3.264 .
C(4) H(23) 3.241 .
C(4) H(29) 3.092 .
C(4) H(34) 3.461 .
C(4) H(36) 3.361 .
C(5) H(7) 2.877 1_455
C(5) H(8) 3.241 .
C(5) H(10) 2.061 .
C(5) H(23) 3.195 .
C(5) H(30) 3.400 .
C(5) H(32) 3.462 1_455
C(5) H(32) 3.554 .
C(5) H(34) 3.036 .
C(6) H(7) 3.410 1_455
C(6) H(7) 3.309 .
C(6) H(9) 2.031 .
C(6) H(23) 3.170 .
C(6) H(30) 2.756 .
C(6) H(32) 3.113 .
C(6) H(34) 3.428 .
C(7) H(8) 3.488 1_455
C(7) H(8) 2.642 .
C(7) H(9) 2.601 .
C(7) H(11) 3.504 .
C(7) H(14) 3.562 .
C(7) H(14) 3.389 1_655
C(7) H(29) 2.880 .
C(8) H(8) 3.315 1_455
C(8) H(8) 3.549 .
C(8) H(9) 3.462 .
C(8) H(11) 2.678 .
C(8) H(14) 2.641 .
C(8) H(14) 3.544 1_655
C(8) H(29) 3.175 .
C(8) H(36) 3.550 1_455
C(9) H(11) 2.060 .
C(9) H(12) 3.244 .
C(9) H(13) 3.283 .
C(9) H(13) 3.464 1_655
C(9) H(14) 2.098 .
C(10) H(12) 2.017 .
C(10) H(13) 3.096 1_655
C(10) H(14) 3.322 .
C(11) H(11) 2.049 .
C(11) H(13) 3.192 .
C(11) H(40) 3.584 4_454
C(12) H(11) 3.435 1_455
C(12) H(11) 3.269 .
C(12) H(12) 1.977 .
C(12) H(13) 2.021 .
C(12) H(14) 3.297 .
C(13) H(11) 3.079 1_455
C(13) H(12) 3.193 .
C(13) H(14) 2.056 .
C(14) H(11) 3.326 .
C(14) H(13) 2.029 .
C(14) H(38) 3.126 1_455
C(15) H(12) 2.540 .
C(15) H(13) 2.611 .
C(15) H(15) 3.360 .
C(16) H(12) 3.403 .
C(16) H(13) 3.499 .
C(16) H(15) 2.586 .
C(16) H(18) 2.647 .
C(16) H(40) 3.419 4_354
C(17) H(15) 2.020 .
C(17) H(16) 3.251 .
C(17) H(17) 3.244 .
C(17) H(18) 2.010 .
C(17) H(26) 2.987 4_455
C(17) H(27) 3.593 4_455
C(17) H(35) 3.565 4_354
C(17) H(37) 3.359 4_354
C(17) H(40) 3.202 4_354
C(18) H(16) 2.030 .
C(18) H(17) 3.050 1_655
C(18) H(18) 3.224 .
C(18) H(18) 3.514 1_655
C(18) H(26) 2.992 4_455
C(18) H(33) 3.538 4_354
C(18) H(35) 3.547 4_354
C(18) H(35) 3.197 4_454
C(18) H(37) 3.023 4_354
C(19) H(15) 2.020 .
C(19) H(17) 3.244 .
C(19) H(17) 3.076 1_655
C(19) H(26) 3.147 4_455
C(19) H(33) 2.917 4_354
C(19) H(35) 3.340 4_354
C(19) H(35) 3.472 4_454
C(19) H(37) 3.490 4_354
C(20) H(15) 3.254 .
C(20) H(16) 2.056 .
C(20) H(17) 2.000 .
C(20) H(18) 3.241 .
C(20) H(22) 3.436 4_355
C(20) H(24) 3.511 4_455
C(20) H(26) 3.325 4_455
C(20) H(31) 3.560 4_354
C(20) H(33) 3.267 4_354
C(20) H(35) 3.070 4_354
C(21) H(15) 3.077 1_455
C(21) H(16) 3.430 1_455
C(21) H(16) 3.240 .
C(21) H(18) 2.049 .
C(21) H(22) 2.952 4_355
C(21) H(24) 3.583 4_455
C(21) H(26) 3.308 4_355
C(21) H(26) 3.315 4_455
C(21) H(28) 3.250 4_455
C(21) H(35) 3.075 4_354
C(22) H(15) 3.146 1_455
C(22) H(15) 3.218 .
C(22) H(17) 2.047 .
C(22) H(26) 3.139 4_455
C(22) H(27) 3.458 4_455
C(22) H(28) 3.013 4_455
C(22) H(35) 3.344 4_354
C(22) H(40) 3.313 4_354
C(23) H(1) 1.974 .
C(23) H(2) 1.974 .
C(23) H(3) 1.974 .
C(23) H(21) 2.046 .
C(23) H(22) 2.046 .
C(23) H(23) 2.756 .
C(23) H(24) 2.634 .
C(24) H(1) 3.228 .
C(24) H(2) 2.616 .
C(24) H(3) 2.609 .
C(24) H(17) 2.991 4_654
C(24) H(19) 2.051 .
C(24) H(20) 2.051 .
C(24) H(23) 2.069 .
C(24) H(24) 2.069 .
C(24) H(24) 3.569 1_655
C(24) H(25) 2.687 .
C(24) H(26) 2.762 .
C(25) H(7) 3.167 1_455
C(25) H(17) 3.507 4_654
C(25) H(19) 2.806 .
C(25) H(20) 2.626 .
C(25) H(21) 2.081 .
C(25) H(22) 2.081 .
C(25) H(25) 1.999 .
C(25) H(26) 1.999 .
C(25) H(27) 3.339 .
C(25) H(28) 2.750 .
C(25) H(29) 2.745 .
C(26) H(17) 3.137 4_654
C(26) H(21) 2.820 .
C(26) H(22) 2.708 .
C(26) H(23) 1.999 .
C(26) H(24) 1.999 .
C(26) H(27) 2.053 .
C(26) H(28) 2.053 .
C(26) H(29) 2.053 .
C(27) H(7) 3.233 1_455
C(27) H(8) 3.302 1_455
C(27) H(18) 3.531 4_554
C(27) H(23) 2.671 .
C(27) H(24) 2.744 .
C(27) H(25) 2.043 .
C(27) H(26) 2.043 .
C(28) H(4) 1.935 .
C(28) H(5) 1.935 .
C(28) H(6) 1.935 .
C(28) H(10) 3.269 .
C(28) H(32) 2.072 .
C(28) H(33) 2.072 .
C(28) H(34) 2.654 .
C(28) H(35) 2.764 .
C(29) H(4) 3.256 .
C(29) H(5) 2.652 .
C(29) H(6) 2.645 .
C(29) H(9) 3.433 1_655
C(29) H(30) 2.069 .
C(29) H(31) 2.069 .
C(29) H(34) 2.047 .
C(29) H(35) 2.047 .
C(29) H(36) 2.760 .
C(29) H(37) 2.725 .
C(30) H(15) 3.195 4_555
C(30) H(30) 2.779 .
C(30) H(31) 2.633 .
C(30) H(32) 2.042 .
C(30) H(33) 2.042 .
C(30) H(36) 2.128 .
C(30) H(37) 2.128 .
C(30) H(38) 3.396 .
C(30) H(39) 2.720 .
C(30) H(40) 2.717 .
C(31) H(9) 3.524 1_655
C(31) H(14) 3.307 1_655
C(31) H(32) 2.645 .
C(31) H(33) 2.760 .
C(31) H(34) 2.121 .
C(31) H(35) 2.121 .
C(31) H(38) 2.101 .
C(31) H(39) 2.101 .
C(31) H(40) 2.101 .
C(32) H(12) 3.203 4_555
C(32) H(14) 2.954 1_655
C(32) H(15) 3.449 4_555
C(32) H(34) 2.737 .
C(32) H(35) 2.699 .
C(32) H(36) 2.114 .
C(32) H(37) 2.114 .
H(1) S(2) 3.213 2_556
H(1) S(2) 3.329 2_656
H(1) O(1) 3.285 .
H(1) O(2) 3.333 .
H(1) O(4) 3.135 2_656
H(1) O(4) 3.562 4_654
H(1) O(5) 2.504 2_656
H(1) O(6) 2.086 2_556
H(1) C(23) 1.974 .
H(1) C(24) 3.228 .
H(1) H(2) 1.486 .
H(1) H(2) 3.486 3_766
H(1) H(3) 1.486 .
H(1) H(16) 3.353 2_656
H(1) H(19) 2.289 .
H(1) H(19) 3.425 3_766
H(1) H(20) 2.284 .
H(1) H(21) 3.396 .
H(1) H(22) 3.534 .
H(1) H(31) 3.392 3_767
H(2) S(2) 3.575 2_656
H(2) S(2) 3.109 4_654
H(2) O(1) 3.499 .
H(2) O(4) 2.913 2_656
H(2) O(4) 2.129 4_654
H(2) O(5) 3.159 2_656
H(2) O(6) 3.246 2_556
H(2) O(6) 3.133 4_654
H(2) C(23) 1.974 .
H(2) C(24) 2.616 .
H(2) H(1) 1.486 .
H(2) H(1) 3.486 3_766
H(2) H(2) 3.264 3_766
H(2) H(3) 1.486 .
H(2) H(19) 2.293 .
H(2) H(19) 3.332 1_655
H(2) H(19) 2.830 3_766
H(2) H(20) 2.766 .
H(2) H(21) 2.760 .
H(2) H(22) 2.554 .
H(3) S(1) 2.977 .
H(3) S(2) 3.593 2_656
H(3) O(1) 2.054 .
H(3) O(2) 3.032 .
H(3) O(4) 3.510 2_656
H(3) O(4) 3.053 4_654
H(3) O(5) 2.666 2_656
H(3) O(6) 3.558 2_556
H(3) C(23) 1.974 .
H(3) C(24) 2.609 .
H(3) H(1) 1.486 .
H(3) H(2) 1.486 .
H(3) H(6) 3.505 3_867
H(3) H(19) 2.766 .
H(3) H(19) 3.183 1_655
H(3) H(20) 2.298 .
H(3) H(20) 3.363 1_655
H(3) H(21) 2.357 .
H(3) H(22) 3.019 .
H(3) H(24) 3.294 1_655
H(4) S(1) 3.287 3_767
H(4) S(1) 3.415 3_867
H(4) O(1) 2.998 3_867
H(4) O(2) 1.873 3_767
H(4) O(3) 3.400 .
H(4) O(3) 3.012 3_867
H(4) O(5) 3.161 4_655
H(4) C(28) 1.935 .
H(4) C(29) 3.256 .
H(4) H(5) 1.486 .
H(4) H(6) 1.486 .
H(4) H(10) 3.024 3_767
H(4) H(20) 2.994 3_767
H(4) H(30) 2.236 .
H(4) H(31) 2.231 .
H(4) H(32) 3.565 .
H(4) H(33) 3.460 .
H(5) S(1) 3.078 .
H(5) S(1) 3.301 3_867
H(5) O(1) 3.482 3_867
H(5) O(2) 3.349 .
H(5) O(2) 3.150 3_767
H(5) O(2) 3.448 3_867
H(5) O(3) 2.000 .
H(5) O(3) 2.716 3_867
H(5) O(5) 3.562 4_655
H(5) C(28) 1.935 .
H(5) C(29) 2.652 .
H(5) H(4) 1.486 .
H(5) H(5) 3.436 3_867
H(5) H(6) 1.486 .
H(5) H(10) 3.530 .
H(5) H(30) 2.247 .
H(5) H(31) 2.727 .
H(5) H(32) 2.592 .
H(5) H(33) 2.838 .
H(6) S(1) 3.084 3_867
H(6) S(2) 3.267 4_655
H(6) O(1) 2.792 3_867
H(6) O(2) 3.313 3_767
H(6) O(2) 3.098 3_867
H(6) O(3) 3.333 .
H(6) O(3) 3.155 3_867
H(6) O(5) 2.085 4_655
H(6) O(6) 3.549 4_655
H(6) C(28) 1.935 .
H(6) C(29) 2.645 .
H(6) H(3) 3.505 3_867
H(6) H(4) 1.486 .
H(6) H(5) 1.486 .
H(6) H(20) 3.490 3_767
H(6) H(30) 2.727 .
H(6) H(31) 2.253 .
H(6) H(32) 3.045 .
H(6) H(33) 2.435 .
H(7) S(1) 2.862 .
H(7) O(1) 2.617 .
H(7) O(3) 3.447 .
H(7) C(1) 2.063 .
H(7) C(3) 2.034 .
H(7) C(4) 3.274 .
H(7) C(4) 3.395 1_655
H(7) C(5) 2.877 1_655
H(7) C(6) 3.309 .
H(7) C(6) 3.410 1_655
H(7) C(25) 3.167 1_655
H(7) C(27) 3.233 1_655
H(7) H(8) 2.339 .
H(7) H(9) 2.670 1_655
H(7) H(10) 3.593 1_655
H(7) H(21) 2.855 .
H(7) H(23) 2.463 1_655
H(7) H(24) 3.074 1_655
H(7) H(28) 3.101 1_655
H(7) H(29) 2.655 1_655
H(8) C(1) 3.250 .
H(8) C(2) 2.024 .
H(8) C(4) 2.053 .
H(8) C(5) 3.241 .
H(8) C(7) 2.642 .
H(8) C(7) 3.488 1_655
H(8) C(8) 3.549 .
H(8) C(8) 3.315 1_655
H(8) C(27) 3.302 1_655
H(8) H(7) 2.339 .
H(8) H(14) 3.377 1_655
H(8) H(25) 3.032 .
H(8) H(28) 3.087 1_655
H(8) H(29) 3.584 .
H(8) H(29) 2.669 1_655
H(8) H(36) 3.584 .
H(9) O(3) 3.339 1_455
H(9) C(1) 3.476 1_455
H(9) C(1) 3.228 .
H(9) C(2) 2.902 1_455
H(9) C(3) 3.456 1_455
H(9) C(3) 3.242 .
H(9) C(4) 1.988 .
H(9) C(6) 2.031 .
H(9) C(7) 2.601 .
H(9) C(8) 3.462 .
H(9) C(29) 3.433 1_455
H(9) C(31) 3.524 1_455
H(9) H(7) 2.670 1_455
H(9) H(10) 2.354 .
H(9) H(30) 3.483 .
H(9) H(32) 2.598 1_455
H(9) H(33) 3.487 1_455
H(9) H(34) 3.003 .
H(9) H(36) 2.851 1_455
H(9) H(37) 3.441 1_455
H(10) S(1) 3.350 1_455
H(10) S(1) 2.841 .
H(10) O(1) 3.281 1_455
H(10) O(2) 2.648 .
H(10) O(3) 2.440 1_455
H(10) O(3) 3.410 .
H(10) C(1) 2.057 .
H(10) C(2) 3.317 .
H(10) C(4) 3.264 .
H(10) C(5) 2.061 .
H(10) C(28) 3.269 .
H(10) H(4) 3.024 3_767
H(10) H(5) 3.530 .
H(10) H(7) 3.593 1_455
H(10) H(9) 2.354 .
H(10) H(30) 2.361 .
H(10) H(32) 3.548 1_455
H(10) H(32) 3.400 .
H(11) C(7) 3.504 .
H(11) C(8) 2.678 .
H(11) C(9) 2.060 .
H(11) C(11) 2.049 .
H(11) C(12) 3.269 .
H(11) C(12) 3.435 1_655
H(11) C(13) 3.079 1_655
H(11) C(14) 3.326 .
H(11) H(12) 2.323 .
H(11) H(13) 2.946 1_655
H(12) C(9) 3.244 .
H(12) C(10) 2.017 .
H(12) C(12) 1.977 .
H(12) C(13) 3.193 .
H(12) C(15) 2.540 .
H(12) C(16) 3.403 .
H(12) C(32) 3.203 4_454
H(12) H(11) 2.323 .
H(12) H(38) 3.033 4_454
H(12) H(39) 3.445 4_454
H(12) H(40) 2.656 4_454
H(13) C(9) 3.464 1_455
H(13) C(9) 3.283 .
H(13) C(10) 3.096 1_455
H(13) C(11) 3.192 .
H(13) C(12) 2.021 .
H(13) C(14) 2.029 .
H(13) C(15) 2.611 .
H(13) C(16) 3.499 .
H(13) H(11) 2.946 1_455
H(13) H(14) 2.343 .
H(14) C(7) 3.389 1_455
H(14) C(7) 3.562 .
H(14) C(8) 3.544 1_455
H(14) C(8) 2.641 .
H(14) C(9) 2.098 .
H(14) C(10) 3.322 .
H(14) C(12) 3.297 .
H(14) C(13) 2.056 .
H(14) C(31) 3.307 1_455
H(14) C(32) 2.954 1_455
H(14) H(8) 3.377 1_455
H(14) H(13) 2.343 .
H(14) H(36) 2.764 1_455
H(14) H(38) 2.410 1_455
H(14) H(39) 2.901 1_455
H(15) C(15) 3.360 .
H(15) C(16) 2.586 .
H(15) C(17) 2.020 .
H(15) C(19) 2.020 .
H(15) C(20) 3.254 .
H(15) C(21) 3.077 1_655
H(15) C(22) 3.218 .
H(15) C(22) 3.146 1_655
H(15) C(30) 3.195 4_454
H(15) C(32) 3.449 4_454
H(15) H(16) 2.325 .
H(15) H(17) 2.898 1_655
H(15) H(18) 3.032 1_655
H(15) H(26) 3.445 4_455
H(15) H(34) 3.159 4_454
H(15) H(35) 2.424 4_454
H(15) H(37) 3.011 4_354
H(15) H(39) 3.394 4_454
H(15) H(40) 2.788 4_454
H(16) S(2) 2.847 .
H(16) O(4) 3.469 .
H(16) O(5) 2.556 .
H(16) O(6) 2.571 1_655
H(16) C(17) 3.251 .
H(16) C(18) 2.030 .
H(16) C(20) 2.056 .
H(16) C(21) 3.240 .
H(16) C(21) 3.430 1_655
H(16) H(1) 3.353 2_646
H(16) H(15) 2.325 .
H(16) H(17) 2.922 1_655
H(16) H(31) 2.778 4_454
H(16) H(33) 2.800 4_354
H(16) H(34) 3.591 4_454
H(16) H(35) 3.014 4_454
H(17) S(2) 2.841 .
H(17) O(4) 3.342 .
H(17) O(6) 2.681 .
H(17) C(17) 3.244 .
H(17) C(18) 3.050 1_455
H(17) C(19) 3.076 1_455
H(17) C(19) 3.244 .
H(17) C(20) 2.000 .
H(17) C(22) 2.047 .
H(17) C(24) 2.991 4_355
H(17) C(25) 3.507 4_355
H(17) C(26) 3.137 4_355
H(17) H(15) 2.898 1_455
H(17) H(16) 2.922 1_455
H(17) H(18) 2.349 .
H(17) H(21) 3.152 4_355
H(17) H(22) 2.165 4_355
H(17) H(25) 3.055 4_355
H(17) H(26) 2.492 4_355
H(17) H(28) 3.329 4_455
H(17) H(35) 3.440 4_354
H(18) C(16) 2.647 .
H(18) C(17) 2.010 .
H(18) C(18) 3.514 1_455
H(18) C(18) 3.224 .
H(18) C(20) 3.241 .
H(18) C(21) 2.049 .
H(18) C(27) 3.531 4_455
H(18) H(15) 3.032 1_455
H(18) H(17) 2.349 .
H(18) H(25) 3.354 4_355
H(18) H(26) 3.243 4_355
H(18) H(27) 3.334 4_455
H(18) H(28) 2.919 4_455
H(18) H(40) 3.394 4_354
H(19) S(2) 3.261 2_556
H(19) O(1) 3.532 1_455
H(19) O(4) 3.129 2_556
H(19) O(4) 2.606 4_554
H(19) O(5) 3.379 2_556
H(19) O(6) 3.098 2_556
H(19) N(1) 2.032 .
H(19) N(1) 3.527 3_766
H(19) C(24) 2.051 .
H(19) C(25) 2.806 .
H(19) H(1) 2.289 .
H(19) H(1) 3.425 3_766
H(19) H(2) 3.332 1_455
H(19) H(2) 2.293 .
H(19) H(2) 2.830 3_766
H(19) H(3) 3.183 1_455
H(19) H(3) 2.766 .
H(19) H(20) 1.602 .
H(19) H(21) 2.841 .
H(19) H(22) 2.288 .
H(19) H(23) 3.200 .
H(19) H(24) 2.567 .
H(20) S(1) 3.360 .
H(20) O(1) 2.720 1_455
H(20) O(1) 3.375 .
H(20) O(2) 2.834 .
H(20) O(5) 3.442 2_556
H(20) O(6) 3.437 2_556
H(20) N(1) 2.032 .
H(20) C(1) 3.368 .
H(20) C(24) 2.051 .
H(20) C(25) 2.626 .
H(20) H(1) 2.284 .
H(20) H(2) 2.766 .
H(20) H(3) 3.363 1_455
H(20) H(3) 2.298 .
H(20) H(4) 2.994 3_767
H(20) H(6) 3.490 3_767
H(20) H(19) 1.602 .
H(20) H(21) 2.429 .
H(20) H(22) 2.841 .
H(20) H(23) 2.503 .
H(20) H(24) 2.737 .
H(21) O(1) 3.032 .
H(21) O(4) 3.436 4_654
H(21) N(1) 2.547 .
H(21) C(1) 3.226 .
H(21) C(2) 2.959 .
H(21) C(23) 2.046 .
H(21) C(25) 2.081 .
H(21) C(26) 2.820 .
H(21) H(1) 3.396 .
H(21) H(2) 2.760 .
H(21) H(3) 2.357 .
H(21) H(7) 2.855 .
H(21) H(17) 3.152 4_654
H(21) H(19) 2.841 .
H(21) H(20) 2.429 .
H(21) H(22) 1.600 .
H(21) H(23) 2.331 .
H(21) H(24) 2.862 .
H(21) H(24) 2.759 1_655
H(21) H(25) 2.602 .
H(21) H(26) 3.171 .
H(21) H(28) 3.225 1_655
H(22) S(2) 3.174 4_654
H(22) O(4) 3.541 4_554
H(22) O(4) 2.974 4_654
H(22) O(6) 2.717 4_654
H(22) N(1) 2.726 .
H(22) C(20) 3.436 4_654
H(22) C(21) 2.952 4_654
H(22) C(23) 2.046 .
H(22) C(25) 2.081 .
H(22) C(26) 2.708 .
H(22) H(1) 3.534 .
H(22) H(2) 2.554 .
H(22) H(3) 3.019 .
H(22) H(17) 2.165 4_654
H(22) H(19) 2.288 .
H(22) H(20) 2.841 .
H(22) H(21) 1.600 .
H(22) H(23) 2.863 .
H(22) H(24) 2.430 .
H(22) H(24) 3.524 1_655
H(22) H(25) 2.874 .
H(22) H(26) 2.559 .
H(23) O(1) 3.095 1_455
H(23) C(1) 3.145 .
H(23) C(2) 3.407 1_455
H(23) C(2) 3.221 .
H(23) C(3) 3.235 .
H(23) C(4) 3.241 .
H(23) C(5) 3.195 .
H(23) C(6) 3.170 .
H(23) C(23) 2.756 .
H(23) C(24) 2.069 .
H(23) C(26) 1.999 .
H(23) C(27) 2.671 .
H(23) H(7) 2.463 1_455
H(23) H(19) 3.200 .
H(23) H(20) 2.503 .
H(23) H(21) 2.331 .
H(23) H(22) 2.863 .
H(23) H(24) 1.595 .
H(23) H(25) 2.333 .
H(23) H(26) 2.797 .
H(23) H(27) 3.555 .
H(23) H(28) 2.965 .
H(23) H(29) 2.522 .
H(24) O(1) 3.282 1_455
H(24) O(4) 2.905 4_554
H(24) C(20) 3.511 4_554
H(24) C(21) 3.583 4_554
H(24) C(23) 2.634 .
H(24) C(24) 3.569 1_455
H(24) C(24) 2.069 .
H(24) C(26) 1.999 .
H(24) C(27) 2.744 .
H(24) H(3) 3.294 1_455
H(24) H(7) 3.074 1_455
H(24) H(19) 2.567 .
H(24) H(20) 2.737 .
H(24) H(21) 2.759 1_455
H(24) H(21) 2.862 .
H(24) H(22) 3.524 1_455
H(24) H(22) 2.430 .
H(24) H(23) 1.595 .
H(24) H(25) 2.797 .
H(24) H(26) 2.268 .
H(24) H(28) 2.605 .
H(24) H(29) 3.073 .
H(25) C(2) 3.547 .
H(25) C(3) 3.164 .
H(25) C(24) 2.687 .
H(25) C(25) 1.999 .
H(25) C(27) 2.043 .
H(25) H(8) 3.032 .
H(25) H(17) 3.055 4_654
H(25) H(18) 3.354 4_654
H(25) H(21) 2.602 .
H(25) H(22) 2.874 .
H(25) H(23) 2.333 .
H(25) H(24) 2.797 .
H(25) H(26) 1.595 .
H(25) H(27) 2.321 .
H(25) H(28) 2.838 .
H(25) H(28) 2.713 1_655
H(25) H(29) 2.348 .
H(26) C(17) 2.987 4_554
H(26) C(18) 2.992 4_554
H(26) C(19) 3.147 4_554
H(26) C(20) 3.325 4_554
H(26) C(21) 3.315 4_554
H(26) C(21) 3.308 4_654
H(26) C(22) 3.139 4_554
H(26) C(24) 2.762 .
H(26) C(25) 1.999 .
H(26) C(27) 2.043 .
H(26) H(15) 3.445 4_554
H(26) H(17) 2.492 4_654
H(26) H(18) 3.243 4_654
H(26) H(21) 3.171 .
H(26) H(22) 2.559 .
H(26) H(23) 2.797 .
H(26) H(24) 2.268 .
H(26) H(25) 1.595 .
H(26) H(27) 2.325 .
H(26) H(28) 2.344 .
H(26) H(29) 2.838 .
H(27) C(17) 3.593 4_554
H(27) C(22) 3.458 4_554
H(27) C(25) 3.339 .
H(27) C(26) 2.053 .
H(27) H(18) 3.334 4_554
H(27) H(23) 3.555 .
H(27) H(25) 2.321 .
H(27) H(26) 2.325 .
H(27) H(28) 1.600 .
H(27) H(29) 1.600 .
H(28) C(21) 3.250 4_554
H(28) C(22) 3.013 4_554
H(28) C(25) 2.750 .
H(28) C(26) 2.053 .
H(28) H(7) 3.101 1_455
H(28) H(8) 3.087 1_455
H(28) H(17) 3.329 4_554
H(28) H(18) 2.919 4_554
H(28) H(21) 3.225 1_455
H(28) H(23) 2.965 .
H(28) H(24) 2.605 .
H(28) H(25) 2.713 1_455
H(28) H(25) 2.838 .
H(28) H(26) 2.344 .
H(28) H(27) 1.600 .
H(28) H(29) 1.600 .
H(29) C(2) 3.273 1_455
H(29) C(3) 3.287 1_455
H(29) C(3) 3.493 .
H(29) C(4) 3.092 .
H(29) C(7) 2.880 .
H(29) C(8) 3.175 .
H(29) C(25) 2.745 .
H(29) C(26) 2.053 .
H(29) H(7) 2.655 1_455
H(29) H(8) 2.669 1_455
H(29) H(8) 3.584 .
H(29) H(23) 2.522 .
H(29) H(24) 3.073 .
H(29) H(25) 2.348 .
H(29) H(26) 2.838 .
H(29) H(27) 1.600 .
H(29) H(28) 1.600 .
H(30) O(2) 3.011 3_767
H(30) O(3) 3.375 .
H(30) N(2) 1.985 .
H(30) C(1) 3.469 .
H(30) C(5) 3.400 .
H(30) C(6) 2.756 .
H(30) C(29) 2.069 .
H(30) C(30) 2.779 .
H(30) H(4) 2.236 .
H(30) H(5) 2.247 .
H(30) H(6) 2.727 .
H(30) H(9) 3.483 .
H(30) H(10) 2.361 .
H(30) H(31) 1.599 .
H(30) H(32) 2.320 .
H(30) H(33) 3.459 1_455
H(30) H(33) 2.860 .
H(30) H(34) 2.558 .
H(30) H(35) 3.177 .
H(31) S(2) 3.122 4_655
H(31) O(2) 3.182 3_767
H(31) O(5) 2.899 4_655
H(31) O(6) 2.604 4_655
H(31) N(2) 1.985 .
H(31) C(20) 3.560 4_655
H(31) C(29) 2.069 .
H(31) C(30) 2.633 .
H(31) H(1) 3.392 3_767
H(31) H(4) 2.231 .
H(31) H(5) 2.727 .
H(31) H(6) 2.253 .
H(31) H(16) 2.778 4_555
H(31) H(30) 1.599 .
H(31) H(32) 2.860 .
H(31) H(33) 2.438 .
H(31) H(34) 2.783 .
H(31) H(35) 2.520 .
H(32) S(1) 3.520 .
H(32) O(3) 2.772 .
H(32) N(2) 2.757 .
H(32) C(1) 3.022 .
H(32) C(2) 3.414 .
H(32) C(5) 3.554 .
H(32) C(5) 3.462 1_655
H(32) C(6) 3.113 .
H(32) C(28) 2.072 .
H(32) C(30) 2.042 .
H(32) C(31) 2.645 .
H(32) H(4) 3.565 .
H(32) H(5) 2.592 .
H(32) H(6) 3.045 .
H(32) H(9) 2.598 1_655
H(32) H(10) 3.400 .
H(32) H(10) 3.548 1_655
H(32) H(30) 2.320 .
H(32) H(31) 2.860 .
H(32) H(33) 1.600 .
H(32) H(34) 2.396 .
H(32) H(35) 2.842 .
H(32) H(36) 2.503 .
H(32) H(37) 2.888 .
H(33) O(5) 2.993 4_655
H(33) N(2) 2.617 .
H(33) C(18) 3.538 4_655
H(33) C(19) 2.917 4_655
H(33) C(20) 3.267 4_655
H(33) C(28) 2.072 .
H(33) C(30) 2.042 .
H(33) C(31) 2.760 .
H(33) H(4) 3.460 .
H(33) H(5) 2.838 .
H(33) H(6) 2.435 .
H(33) H(9) 3.487 1_655
H(33) H(16) 2.800 4_655
H(33) H(30) 2.860 .
H(33) H(30) 3.459 1_655
H(33) H(31) 2.438 .
H(33) H(32) 1.600 .
H(33) H(34) 2.842 .
H(33) H(34) 3.468 1_655
H(33) H(35) 2.309 .
H(33) H(36) 3.113 .
H(33) H(37) 2.587 .
H(34) C(4) 3.461 .
H(34) C(5) 3.036 .
H(34) C(6) 3.428 .
H(34) C(28) 2.654 .
H(34) C(29) 2.047 .
H(34) C(31) 2.121 .
H(34) C(32) 2.737 .
H(34) H(9) 3.003 .
H(34) H(15) 3.159 4_555
H(34) H(16) 3.591 4_555
H(34) H(30) 2.558 .
H(34) H(31) 2.783 .
H(34) H(32) 2.396 .
H(34) H(33) 3.468 1_455
H(34) H(33) 2.842 .
H(34) H(35) 1.602 .
H(34) H(36) 2.423 .
H(34) H(37) 3.170 1_455
H(34) H(37) 2.916 .
H(34) H(39) 2.546 .
H(34) H(40) 3.014 .
H(35) C(17) 3.565 4_655
H(35) C(18) 3.197 4_555
H(35) C(18) 3.547 4_655
H(35) C(19) 3.472 4_555
H(35) C(19) 3.340 4_655
H(35) C(20) 3.070 4_655
H(35) C(21) 3.075 4_655
H(35) C(22) 3.344 4_655
H(35) C(28) 2.764 .
H(35) C(29) 2.047 .
H(35) C(31) 2.121 .
H(35) C(32) 2.699 .
H(35) H(15) 2.424 4_555
H(35) H(16) 3.014 4_555
H(35) H(17) 3.440 4_655
H(35) H(30) 3.177 .
H(35) H(31) 2.520 .
H(35) H(32) 2.842 .
H(35) H(33) 2.309 .
H(35) H(34) 1.602 .
H(35) H(36) 2.916 .
H(35) H(37) 2.449 .
H(35) H(39) 2.963 .
H(35) H(40) 2.503 .
H(36) C(3) 3.368 .
H(36) C(4) 3.361 .
H(36) C(8) 3.550 1_655
H(36) C(29) 2.760 .
H(36) C(30) 2.128 .
H(36) C(32) 2.114 .
H(36) H(8) 3.584 .
H(36) H(9) 2.851 1_655
H(36) H(14) 2.764 1_655
H(36) H(32) 2.503 .
H(36) H(33) 3.113 .
H(36) H(34) 2.423 .
H(36) H(35) 2.916 .
H(36) H(37) 1.606 .
H(36) H(38) 2.410 .
H(36) H(39) 2.411 .
H(36) H(40) 2.897 .
H(37) C(17) 3.359 4_655
H(37) C(18) 3.023 4_655
H(37) C(19) 3.490 4_655
H(37) C(29) 2.725 .
H(37) C(30) 2.128 .
H(37) C(32) 2.114 .
H(37) H(9) 3.441 1_655
H(37) H(15) 3.011 4_655
H(37) H(32) 2.888 .
H(37) H(33) 2.587 .
H(37) H(34) 2.916 .
H(37) H(34) 3.170 1_655
H(37) H(35) 2.449 .
H(37) H(36) 1.606 .
H(37) H(38) 2.408 .
H(37) H(39) 2.897 .
H(37) H(39) 3.301 1_655
H(37) H(40) 2.414 .
H(38) C(14) 3.126 1_655
H(38) C(30) 3.396 .
H(38) C(31) 2.101 .
H(38) H(12) 3.033 4_555
H(38) H(14) 2.410 1_655
H(38) H(36) 2.410 .
H(38) H(37) 2.408 .
H(38) H(39) 1.600 .
H(38) H(40) 1.600 .
H(39) C(30) 2.720 .
H(39) C(31) 2.101 .
H(39) H(12) 3.445 4_555
H(39) H(14) 2.901 1_655
H(39) H(15) 3.394 4_555
H(39) H(34) 2.546 .
H(39) H(35) 2.963 .
H(39) H(36) 2.411 .
H(39) H(37) 3.301 1_455
H(39) H(37) 2.897 .
H(39) H(38) 1.600 .
H(39) H(40) 1.600 .
H(40) C(11) 3.584 4_555
H(40) C(16) 3.419 4_655
H(40) C(17) 3.202 4_655
H(40) C(22) 3.313 4_655
H(40) C(30) 2.717 .
H(40) C(31) 2.101 .
H(40) H(12) 2.656 4_555
H(40) H(15) 2.788 4_555
H(40) H(18) 3.394 4_655
H(40) H(34) 3.014 .
H(40) H(35) 2.503 .
H(40) H(36) 2.897 .
H(40) H(37) 2.414 .
H(40) H(38) 1.600 .
H(40) H(39) 1.600 .

loop_
_geom_torsion_atom_site_label_1
_geom_torsion_atom_site_label_2
_geom_torsion_atom_site_label_3
_geom_torsion_atom_site_label_4
_geom_torsion
O(1) S(1) C(1) C(2) 30.7(8)
O(1) S(1) C(1) C(6) -155.6(7)
O(2) S(1) C(1) C(2) 150.9(7)
O(2) S(1) C(1) C(6) -35.3(9)
O(3) S(1) C(1) C(2) -87.6(7)
O(3) S(1) C(1) C(6) 86.1(8)
O(4) S(2) C(20) C(19) 94.4(8)
O(4) S(2) C(20) C(21) -84.8(8)
O(5) S(2) C(20) C(19) -24.9(8)
O(5) S(2) C(20) C(21) 155.8(7)
O(6) S(2) C(20) C(19) -145.4(7)
O(6) S(2) C(20) C(21) 35.3(9)
S(1) C(1) C(2) C(3) 175.5(7)
S(1) C(1) C(6) C(5) -174.4(7)
C(2) C(1) C(6) C(5) -0.9(14)
C(6) C(1) C(2) C(3) 2.1(14)
C(1) C(2) C(3) C(4) -2.5(14)
C(2) C(3) C(4) C(5) 1.8(15)
C(2) C(3) C(4) C(7) 178.0(9)
C(3) C(4) C(5) C(6) -0.6(14)
C(3) C(4) C(7) C(8) -124(14)
C(5) C(4) C(7) C(8) 52(14)
C(7) C(4) C(5) C(6) -176.7(9)
C(4) C(5) C(6) C(1) 0.1(12)
C(4) C(7) C(8) C(9) 124(15)
C(7) C(8) C(9) C(10) -6(11)
C(7) C(8) C(9) C(14) 177(8)
C(8) C(9) C(10) C(11) -177.9(11)
C(8) C(9) C(14) C(13) 179.9(8)
C(10) C(9) C(14) C(13) 2.5(18)
C(14) C(9) C(10) C(11) -0.6(16)
C(9) C(10) C(11) C(12) -2(2)
C(10) C(11) C(12) C(13) 2(2)
C(10) C(11) C(12) C(15) -176.5(12)
C(11) C(12) C(13) C(14) -0.2(14)
C(11) C(12) C(15) C(16) 2(95)
C(13) C(12) C(15) C(16) -177(91)
C(15) C(12) C(13) C(14) 178.6(11)
C(12) C(13) C(14) C(9) -2.2(18)
C(12) C(15) C(16) C(17) 39(101)
C(15) C(16) C(17) C(18) -30(7)
C(15) C(16) C(17) C(22) 145(7)
C(16) C(17) C(18) C(19) 174.4(9)
C(16) C(17) C(22) C(21) -175.9(9)
C(18) C(17) C(22) C(21) -0.7(14)
C(22) C(17) C(18) C(19) -1.0(15)
C(17) C(18) C(19) C(20) 2.4(15)
C(18) C(19) C(20) S(2) 178.6(7)
C(18) C(19) C(20) C(21) -2.1(14)
S(2) C(20) C(21) C(22) 179.7(6)
C(19) C(20) C(21) C(22) 0.4(11)
C(20) C(21) C(22) C(17) 1.0(14)
N(1) C(23) C(24) C(25) 167.6(7)
C(23) C(24) C(25) C(26) 171.4(8)
C(24) C(25) C(26) C(27) 174.7(8)
N(2) C(28) C(29) C(30) 169.6(7)
C(28) C(29) C(30) C(31) 172.4(7)
C(29) C(30) C(31) C(32) 177.5(8)
